data_4031709
loop_
_publ_author_name
'Lang, Heinrich'
'Huttner, Gottfried'
'Zsolnai, Laszlo'
'Mohr, Gerhard'
'Sigwarth, Beate'
'Weber, Ute'
'Orama, Olli'
'Jibril, Ibrahim'

_publ_section_title
;
 Diphosphor, Phosphor-, Arsen- und Antimonatome als Clusterbaugruppen
;
_journal_coden_ASTM JORCAI
_journal_name_full 'Journal of Organometallic Chemistry'
_journal_page_first 157
_journal_page_last 179
_journal_paper_doi 10.1016/s0022-328x(00)99683-9
_journal_volume 304
_journal_year 1986
_chemical_formula_sum 'C17 Cr2 Fe2 O17 P2'
_chemical_name_systematic '(C O) (Fe (C O)3)2 P2 (Cr (C O)5)2'
_space_group_IT_number 14
_symmetry_space_group_name_Hall '-P 2ybc'
_symmetry_space_group_name_H-M 'P 1 21/c 1'
_cell_angle_alpha 90
_cell_angle_beta 103.42
_cell_angle_gamma 90
_cell_formula_units_Z 4
_cell_length_a 9.49
_cell_length_b 16.82
_cell_length_c 18.25
_cell_volume 2833.555
_cod_data_source_file Lang_JORCAI_1986_228.cif
_cod_data_source_block C17Cr2Fe2O17P2
_cod_depositor_comments
;
 Updated the bibliographical information.

 Antanas Vaitkus,
 2019-09-05
;
_cod_database_code 4031709

loop_
_symmetry_equiv_pos_as_xyz
x,y,z
-x,y+1/2,-z+1/2
-x,-y,-z
x,-y-1/2,z-1/2

loop_
_atom_site_label
_atom_site_type_symbol
_atom_site_fract_x
_atom_site_fract_y
_atom_site_fract_z
_atom_site_occupancy
_atom_site_U_iso_or_equiv
C1 C+2 0.09075 0.6467 0.17716 1 0.0
C9 C+2 -0.0199 0.45086 0.16683 1 0.0
O15 O-2 0.4269 0.82359 0.1372 1 0.0
C8 C+2 0.34146 0.34647 0.18365 1 0.0
O11 O-2 0.1461 0.3394 0.32681 1 0.0
O9 O-2 -0.1252 0.48361 0.16094 1 0.0
O7 O-2 0.3382 0.66063 0.42863 1 0.0
O2 O-2 0.2184 0.80863 0.28739 1 0.0
O12 O-2 0.0068 0.24796 0.1072 1 0.0
O10 O-2 0.1683 0.45804 0.016 1 0.0
O13 O-2 0.7799 0.66866 0.22545 1 0.0
C7 C+2 0.33394 0.63309 0.37195 1 0.0
Fe1 Fe 0.21232 0.634 0.26643 1 0.0
O6 O-2 0.6663 0.46046 0.27032 1 0.0
C14 C+2 0.3226 0.64435 0.03324 1 0.0
P1 P 0.27403 0.5124 0.22621 1 0.0
C13 C+2 0.67578 0.66193 0.17972 1 0.0
C3 C+2 0.07122 0.59378 0.30854 1 0.0
O17 O-2 0.6526 0.7043 -0.00834 1 0.0
O5 O-2 0.419 0.44329 0.43683 1 0.0
Cr2 Cr 0.49826 0.65276 0.10923 1 0.0
O3 O-2 -0.0156 0.56643 0.3331 1 0.0
C11 C+2 0.15234 0.36177 0.26973 1 0.0
P2 P 0.38973 0.61127 0.20346 1 0.0
O8 O-2 0.4497 0.3154 0.18936 1 0.0
C10 C+2 0.16611 0.43614 0.07311 1 0.0
C16 C+2 0.53478 0.54387 0.09298 1 0.0
Fe2 Fe 0.45382 0.55919 0.32206 1 0.0
C17 C+2 0.59522 0.68407 0.03651 1 0.0
C2 C+2 0.21807 0.74224 0.27949 1 0.0
C5 C+2 0.43045 0.48898 0.39225 1 0.0
C15 C+2 0.45479 0.75863 0.12648 1 0.0
O4 O-2 0.6945 0.66551 0.38898 1 0.0
C6 C+2 0.5821 0.49739 0.29094 1 0.0
C12 C+2 0.06497 0.30456 0.13139 1 0.0
Cr1 Cr 0.1606 0.39797 0.17329 1 0.0
O14 O-2 0.2156 0.63936 -0.00935 1 0.0
O16 O-2 0.5509 0.47762 0.08395 1 0.0
O1 O-2 0.0134 0.65538 0.12033 1 0.0
C4 C+2 0.60046 0.62591 0.36464 1 0.0
